data_4032849
loop_
_publ_author_name
'Wang, Yajun'
'Jiang, Wei'
'Huo, Congde'

_publ_section_title
;
 One-Pot Synthesis of \b-Hydroxysulfones and Its Application in the
 Preparation of Anticancer Drug Bicalutamide.
;
_journal_issue 19
_journal_name_full 'The Journal of organic chemistry'
_journal_page_first 10628
_journal_page_last 10634
_journal_paper_doi 10.1021/acs.joc.7b01371
_journal_volume 82
_journal_year 2017
_chemical_absolute_configuration unk
_chemical_formula_moiety 'C15 H16 O3 S'
_chemical_formula_sum 'C15 H16 O3 S'
_chemical_formula_weight 276.34
_space_group_crystal_system monoclinic
_space_group_IT_number 4
_space_group_name_Hall 'P 2yb'
_space_group_name_H-M_alt 'P 1 21 1'
_symmetry_space_group_name_Hall 'P 2yb'
_symmetry_space_group_name_H-M 'P 1 21 1'
_atom_sites_solution_hydrogens mixed
_atom_sites_solution_primary direct
_audit_creation_date 2017-04-28
_audit_creation_method
;
Olex2 1.2
(compiled 2017.03.28 svn.r3405 for OlexSys, GUI svn.r5335)
;
_cell_angle_alpha 90
_cell_angle_beta 93.79(2)
_cell_angle_gamma 90
_cell_formula_units_Z 2
_cell_length_a 7.3223(13)
_cell_length_b 5.9112(9)
_cell_length_c 16.224(5)
_cell_measurement_reflns_used 124
_cell_measurement_temperature 291.13(10)
_cell_measurement_theta_max 15.2600
_cell_measurement_theta_min 3.8850
_cell_volume 700.7(3)
_computing_cell_refinement
;
CrysAlisPro, Agilent Technologies,
Version 1.171.37.33 (release 27-03-2014 CrysAlis171 .NET)
(compiled Mar 27 2014,17:12:48)
;
_computing_data_collection
;
CrysAlisPro, Agilent Technologies,
Version 1.171.37.33 (release 27-03-2014 CrysAlis171 .NET)
(compiled Mar 27 2014,17:12:48)
;
_computing_data_reduction
;
CrysAlisPro, Agilent Technologies,
Version 1.171.37.33 (release 27-03-2014 CrysAlis171 .NET)
(compiled Mar 27 2014,17:12:48)
;
_computing_molecular_graphics 'Olex2 (Dolomanov et al., 2009)'
_computing_publication_material 'Olex2 (Dolomanov et al., 2009)'
_computing_structure_refinement 'ShelXL (Sheldrick, 2015)'
_computing_structure_solution 'ShelXS (Sheldrick, 2008)'
_diffrn_ambient_environment air
_diffrn_ambient_temperature 291.13(10)
_diffrn_detector 'CCD plate'
_diffrn_detector_area_resol_mean 16.0733
_diffrn_detector_type Eos
_diffrn_measured_fraction_theta_full 0.995
_diffrn_measured_fraction_theta_max 0.995
_diffrn_measurement_details
;
#__ type_ start__ end____ width___ exp.time_
  1 omega  -11.00   19.00   2.0000   40.0000
omega____ theta____ kappa____ phi______ frames
    -      -19.5055  -99.0000   90.0000 15

#__ type_ start__ end____ width___ exp.time_
  2 omega   -1.00   91.00   2.0000   40.0000
omega____ theta____ kappa____ phi______ frames
    -       22.7867   57.0000  -30.0000 46

#__ type_ start__ end____ width___ exp.time_
  3 omega  -53.00   59.00   2.0000   40.0000
omega____ theta____ kappa____ phi______ frames
    -       22.7867  -19.0000  -30.0000 56
;
_diffrn_measurement_device 'four-circle diffractometer'
_diffrn_measurement_device_type 'SuperNova, Dual, Cu at zero, Eos'
_diffrn_measurement_method '\w scans'
_diffrn_orient_matrix_UB_11 0.0365732000
_diffrn_orient_matrix_UB_12 -0.0195705000
_diffrn_orient_matrix_UB_13 0.0409178000
_diffrn_orient_matrix_UB_21 -0.0894416000
_diffrn_orient_matrix_UB_22 -0.0220879000
_diffrn_orient_matrix_UB_23 0.0124840000
_diffrn_orient_matrix_UB_31 0.0109504000
_diffrn_orient_matrix_UB_32 -0.1163179000
_diffrn_orient_matrix_UB_33 -0.0090913000
_diffrn_radiation_monochromator mirror
_diffrn_radiation_probe x-ray
_diffrn_radiation_type MoK\a
_diffrn_radiation_wavelength 0.71073
_diffrn_reflns_av_R_equivalents 0.0955
_diffrn_reflns_av_unetI/netI 0.3113
_diffrn_reflns_Laue_measured_fraction_full 0.995
_diffrn_reflns_Laue_measured_fraction_max 0.995
_diffrn_reflns_limit_h_max 7
_diffrn_reflns_limit_h_min -9
_diffrn_reflns_limit_k_max 7
_diffrn_reflns_limit_k_min -6
_diffrn_reflns_limit_l_max 20
_diffrn_reflns_limit_l_min -15
_diffrn_reflns_number 2632
_diffrn_reflns_point_group_measured_fraction_full 0.836
_diffrn_reflns_point_group_measured_fraction_max 0.821
_diffrn_reflns_theta_full 25.242
_diffrn_reflns_theta_max 26.016
_diffrn_reflns_theta_min 3.631
_diffrn_source 'SuperNova (Mo) X-ray Source'
_exptl_absorpt_coefficient_mu 0.232
_exptl_absorpt_correction_type none
_exptl_crystal_colour 'clear light colourless'
_exptl_crystal_colour_lustre clear
_exptl_crystal_colour_modifier light
_exptl_crystal_colour_primary colourless
_exptl_crystal_density_diffrn 1.310
_exptl_crystal_description needle
_exptl_crystal_F_000 292
_exptl_crystal_size_max 0.12
_exptl_crystal_size_mid 0.03
_exptl_crystal_size_min 0.02
_refine_diff_density_max 0.287
_refine_diff_density_min -0.221
_refine_diff_density_rms 0.051
_refine_ls_abs_structure_details
;
 Flack x determined using 104 quotients [(I+)-(I-)]/[(I+)+(I-)]
 (Parsons, Flack and Wagner, Acta Cryst. B69 (2013) 249-259).
;
_refine_ls_abs_structure_Flack 0.3(3)
_refine_ls_extinction_method none
_refine_ls_goodness_of_fit_ref 0.979
_refine_ls_hydrogen_treatment mixed
_refine_ls_matrix_type full
_refine_ls_number_parameters 177
_refine_ls_number_reflns 2270
_refine_ls_number_restraints 38
_refine_ls_restrained_S_all 0.982
_refine_ls_R_factor_all 0.3150
_refine_ls_R_factor_gt 0.1057
_refine_ls_shift/su_max 0.000
_refine_ls_shift/su_mean 0.000
_refine_ls_structure_factor_coef Fsqd
_refine_ls_weighting_details 'w=1/[\s^2^(Fo^2^)] where P=(Fo^2^+2Fc^2^)/3'
_refine_ls_weighting_scheme calc
_refine_ls_wR_factor_gt 0.1300
_refine_ls_wR_factor_ref 0.2160
_reflns_Friedel_coverage 0.496
_reflns_Friedel_fraction_full 0.640
_reflns_Friedel_fraction_max 0.607
_reflns_number_gt 609
_reflns_number_total 2270
_reflns_threshold_expression 'I > 2\s(I)'
_cod_data_source_file jo7b01371_si_003.cif
_cod_data_source_block wangyj_0425
_cod_depositor_comments 'Adding full bibliography for 4032849--4032850.cif.'
_cod_database_code 4032849
_shelx_shelxl_version_number 2016/6
_shelx_space_group_comment
;
The symmetry employed for this shelxl refinement is uniquely defined
by the following loop, which should always be used as a source of
symmetry information in preference to the above space-group names.
They are only intended as comments.
;
_reflns_odcompleteness_completeness 99.50
_reflns_odcompleteness_iscentric 1
_reflns_odcompleteness_theta 26.32
_olex2_refinement_description
;
1. Fixed Uiso
 At 1.2 times of:
  All C(H) groups, All C(H,H) groups
 At 1.5 times of:
  All C(H,H,H) groups
2. Restrained distances
 H1-O1
 1 with sigma of 0.05
3. Uiso/Uaniso restraints and constraints
Uanis(C1) \\sim Ueq, Uanis(C6) \\sim Ueq, Uanis(C5) \\sim Ueq, Uanis(C7) \\sim
Ueq, Uanis(O1) \\sim Ueq, Uanis(C8) \\sim Ueq: with sigma of 0.006 and sigma
for terminal atoms of 0.008
4.a Ternary CH refined with riding coordinates:
 C7(H7)
4.b Secondary CH2 refined with riding coordinates:
 C8(H8A,H8B)
4.c Aromatic/amide H refined with riding coordinates:
 C1(H1A), C2(H2), C3(H3), C4(H4), C5(H5), C10(H10), C11(H11), C13(H13), C14(H14)
4.d Idealised Me refined as rotating group:
 C15(H15A,H15B,H15C)
;
_olex2_date_sample_data_collection 2017-04-26
_olex2_submission_special_instructions 'No special instructions were received'

loop_
_space_group_symop_operation_xyz
'x, y, z'
'-x, y+1/2, -z'

loop_
_atom_site_label
_atom_site_type_symbol
_atom_site_fract_x
_atom_site_fract_y
_atom_site_fract_z
_atom_site_U_iso_or_equiv
_atom_site_adp_type
_atom_site_occupancy
_atom_site_site_symmetry_order
_atom_site_calc_flag
_atom_site_refinement_flags_posn
_atom_site_refinement_flags_adp
S1 S 0.1784(8) 0.3270(9) 0.2387(3) 0.0888(19) Uani 1 1 d . .
O1 O 0.596(2) 0.206(2) 0.2353(9) 0.109(5) Uani 1 1 d D U
O2 O 0.226(2) 0.562(2) 0.2592(10) 0.120(6) Uani 1 1 d . .
O3 O -0.0008(16) 0.237(3) 0.2519(9) 0.113(6) Uani 1 1 d . .
C1 C 0.646(3) 0.148(3) 0.4562(14) 0.085(6) Uani 1 1 d . U
H1A H 0.588134 0.280819 0.470921 0.102 Uiso 1 1 calc R .
C2 C 0.752(3) 0.030(3) 0.5122(13) 0.072(6) Uani 1 1 d . .
H2 H 0.771302 0.089590 0.565125 0.087 Uiso 1 1 calc R .
C3 C 0.833(2) -0.175(4) 0.4952(12) 0.079(6) Uani 1 1 d . .
H3 H 0.900308 -0.256234 0.535934 0.095 Uiso 1 1 calc R .
C4 C 0.810(3) -0.252(4) 0.4154(14) 0.091(7) Uani 1 1 d . .
H4 H 0.870673 -0.382699 0.400604 0.109 Uiso 1 1 calc R .
C5 C 0.697(2) -0.139(3) 0.3557(12) 0.077(6) Uani 1 1 d . U
H5 H 0.670669 -0.200117 0.303519 0.093 Uiso 1 1 calc R .
C6 C 0.627(3) 0.067(3) 0.3773(14) 0.084(6) Uani 1 1 d . U
C7 C 0.515(3) 0.219(4) 0.3136(14) 0.100(7) Uani 1 1 d . U
H7 H 0.508947 0.375317 0.332936 0.119 Uiso 1 1 calc R .
C8 C 0.329(2) 0.122(3) 0.2979(12) 0.079(6) Uani 1 1 d . U
H8A H 0.277808 0.087757 0.350039 0.095 Uiso 1 1 calc R .
H8B H 0.336404 -0.017213 0.266840 0.095 Uiso 1 1 calc R .
C9 C 0.216(2) 0.286(4) 0.1332(11) 0.064(5) Uani 1 1 d . .
C10 C 0.290(2) 0.448(3) 0.0882(13) 0.065(5) Uani 1 1 d . .
H10 H 0.328473 0.582398 0.113534 0.078 Uiso 1 1 calc R .
C11 C 0.310(3) 0.419(3) 0.0060(15) 0.077(7) Uani 1 1 d . .
H11 H 0.366961 0.531878 -0.022870 0.092 Uiso 1 1 calc R .
C12 C 0.249(3) 0.229(4) -0.0356(13) 0.074(6) Uani 1 1 d . .
C13 C 0.176(2) 0.059(3) 0.0115(14) 0.070(6) Uani 1 1 d . .
H13 H 0.140370 -0.075291 -0.014548 0.083 Uiso 1 1 calc R .
C14 C 0.154(3) 0.080(3) 0.0938(13) 0.073(6) Uani 1 1 d . .
H14 H 0.100747 -0.034387 0.123284 0.088 Uiso 1 1 calc R .
C15 C 0.257(3) 0.194(4) -0.1271(11) 0.108(8) Uani 1 1 d . .
H15A H 0.267981 0.035029 -0.138402 0.163 Uiso 1 1 calc GR .
H15B H 0.361171 0.272202 -0.146018 0.163 Uiso 1 1 calc GR .
H15C H 0.147357 0.251359 -0.155163 0.163 Uiso 1 1 calc GR .
H1 H 0.752(8) 0.23(2) 0.243(7) 0.04(4) Uiso 1 1 d D .

loop_
_atom_site_aniso_label
_atom_site_aniso_U_11
_atom_site_aniso_U_22
_atom_site_aniso_U_33
_atom_site_aniso_U_23
_atom_site_aniso_U_13
_atom_site_aniso_U_12
S1 0.073(4) 0.118(5) 0.076(4) 0.005(4) 0.005(3) 0.027(4)
O1 0.097(8) 0.123(8) 0.106(9) 0.031(7) -0.004(7) 0.009(7)
O2 0.143(15) 0.079(9) 0.134(15) -0.020(10) -0.018(12) 0.023(11)
O3 0.046(8) 0.174(14) 0.121(13) 0.034(10) 0.013(8) 0.029(9)
C1 0.083(9) 0.083(9) 0.088(9) -0.001(7) 0.006(7) 0.002(7)
C2 0.075(15) 0.070(13) 0.073(15) -0.004(12) 0.016(12) -0.026(13)
C3 0.058(12) 0.112(17) 0.065(15) 0.038(16) -0.024(11) -0.004(14)
C4 0.073(14) 0.094(17) 0.105(19) 0.033(16) -0.008(14) -0.001(12)
C5 0.078(8) 0.078(8) 0.076(8) 0.002(7) 0.003(6) 0.005(7)
C6 0.085(9) 0.087(9) 0.079(9) 0.009(7) 0.000(7) 0.009(7)
C7 0.100(9) 0.100(9) 0.100(9) -0.005(7) 0.018(7) -0.004(7)
C8 0.070(8) 0.090(9) 0.076(8) -0.001(7) 0.001(6) -0.007(7)
C9 0.052(11) 0.072(14) 0.070(13) -0.007(13) 0.012(10) 0.011(11)
C10 0.070(14) 0.055(11) 0.069(15) -0.015(12) -0.001(12) -0.023(11)
C11 0.067(15) 0.043(12) 0.12(2) 0.012(14) 0.025(15) -0.002(11)
C12 0.063(13) 0.081(15) 0.079(17) 0.000(14) 0.016(13) 0.022(13)
C13 0.065(13) 0.063(13) 0.078(16) -0.021(13) -0.017(12) 0.003(12)
C14 0.075(14) 0.062(13) 0.083(17) 0.021(13) -0.002(13) 0.000(12)
C15 0.13(2) 0.145(18) 0.053(15) 0.003(14) -0.006(14) 0.012(17)

loop_
_atom_type_symbol
_atom_type_description
_atom_type_scat_dispersion_real
_atom_type_scat_dispersion_imag
_atom_type_scat_source
C C 0.0033 0.0016 'International Tables Vol C Tables 4.2.6.8 and 6.1.1.4'
H H 0.0000 0.0000 'International Tables Vol C Tables 4.2.6.8 and 6.1.1.4'
O O 0.0106 0.0060 'International Tables Vol C Tables 4.2.6.8 and 6.1.1.4'
S S 0.1246 0.1234 'International Tables Vol C Tables 4.2.6.8 and 6.1.1.4'

loop_
_geom_angle_atom_site_label_1
_geom_angle_atom_site_label_2
_geom_angle_atom_site_label_3
_geom_angle
O2 S1 C8 112.0(9)
O2 S1 C9 107.4(10)
O3 S1 O2 121.4(10)
O3 S1 C8 101.5(8)
O3 S1 C9 107.1(9)
C9 S1 C8 106.6(9)
C7 O1 H1 112(6)
C2 C1 H1A 121.0
C2 C1 C6 118(2)
C6 C1 H1A 121.0
C1 C2 H2 118.2
C1 C2 C3 124(2)
C3 C2 H2 118.2
C2 C3 H3 121.6
C4 C3 C2 116.7(18)
C4 C3 H3 121.6
C3 C4 H4 119.2
C3 C4 C5 122(2)
C5 C4 H4 119.2
C4 C5 H5 121.3
C6 C5 C4 117.4(19)
C6 C5 H5 121.3
C1 C6 C5 122(2)
C1 C6 C7 116.0(19)
C5 C6 C7 122(2)
O1 C7 C6 108.8(17)
O1 C7 H7 111.2
O1 C7 C8 105.0(18)
C6 C7 H7 111.2
C8 C7 C6 109.3(17)
C8 C7 H7 111.2
S1 C8 H8A 109.6
S1 C8 H8B 109.6
C7 C8 S1 110.2(14)
C7 C8 H8A 109.6
C7 C8 H8B 109.6
H8A C8 H8B 108.1
C10 C9 S1 121.6(17)
C10 C9 C14 119.3(17)
C14 C9 S1 118.9(17)
C9 C10 H10 119.4
C9 C10 C11 121.2(18)
C11 C10 H10 119.4
C10 C11 H11 118.9
C10 C11 C12 122(2)
C12 C11 H11 118.9
C11 C12 C13 117(2)
C11 C12 C15 124(2)
C13 C12 C15 119(2)
C12 C13 H13 118.4
C14 C13 C12 123.3(18)
C14 C13 H13 118.4
C9 C14 H14 121.3
C13 C14 C9 117.4(18)
C13 C14 H14 121.3
C12 C15 H15A 109.5
C12 C15 H15B 109.5
C12 C15 H15C 109.5
H15A C15 H15B 109.5
H15A C15 H15C 109.5
H15B C15 H15C 109.5

loop_
_geom_bond_atom_site_label_1
_geom_bond_atom_site_label_2
_geom_bond_distance
S1 O2 1.465(14)
S1 O3 1.444(13)
S1 C8 1.861(17)
S1 C9 1.768(18)
O1 C7 1.44(2)
O1 H1 1.15(6)
C1 H1A 0.9300
C1 C2 1.35(2)
C1 C6 1.37(2)
C2 H2 0.9300
C2 C3 1.39(2)
C3 H3 0.9300
C3 C4 1.37(3)
C4 H4 0.9300
C4 C5 1.40(2)
C5 H5 0.9300
C5 C6 1.38(2)
C6 C7 1.56(2)
C7 H7 0.9800
C7 C8 1.48(2)
C8 H8A 0.9700
C8 H8B 0.9700
C9 C10 1.34(2)
C9 C14 1.43(2)
C10 H10 0.9300
C10 C11 1.36(2)
C11 H11 0.9300
C11 C12 1.37(2)
C12 C13 1.39(2)
C12 C15 1.50(2)
C13 H13 0.9300
C13 C14 1.36(2)
C14 H14 0.9300
C15 H15A 0.9600
C15 H15B 0.9600
C15 H15C 0.9600

loop_
_geom_torsion_atom_site_label_1
_geom_torsion_atom_site_label_2
_geom_torsion_atom_site_label_3
_geom_torsion_atom_site_label_4
_geom_torsion
S1 C9 C10 C11 -176.7(15)
S1 C9 C14 C13 176.5(14)
O1 C7 C8 S1 -74.5(18)
O2 S1 C8 C7 -32.2(18)
O2 S1 C9 C10 5.0(18)
O2 S1 C9 C14 -170.8(13)
O3 S1 C8 C7 -163.1(15)
O3 S1 C9 C10 136.8(15)
O3 S1 C9 C14 -39.0(15)
C1 C2 C3 C4 3(3)
C1 C6 C7 O1 143.1(19)
C1 C6 C7 C8 -103(2)
C2 C1 C6 C5 6(3)
C2 C1 C6 C7 -175.8(17)
C2 C3 C4 C5 -5(3)
C3 C4 C5 C6 7(3)
C4 C5 C6 C1 -8(3)
C4 C5 C6 C7 174.3(17)
C5 C6 C7 O1 -39(3)
C5 C6 C7 C8 75(3)
C6 C1 C2 C3 -4(3)
C6 C7 C8 S1 168.9(14)
C8 S1 C9 C10 -115.2(15)
C8 S1 C9 C14 69.0(15)
C9 S1 C8 C7 85.0(17)
C9 C10 C11 C12 3(3)
C10 C9 C14 C13 1(2)
C10 C11 C12 C13 -4(3)
C10 C11 C12 C15 176.1(19)
C11 C12 C13 C14 4(3)
C12 C13 C14 C9 -2(3)
C14 C9 C10 C11 -1(3)
C15 C12 C13 C14 -176.4(18)
